data_2000047
loop_
_publ_author_name
'Tranqui, D.'
'Durif, A.'
'Eddine, M. N.'
'Lieto, J.'
'Rafalko, J. J.'
'Gates, B. C.'

_publ_section_title
;
 Structure of a tetrairidium cluster with a bridging diop ligand:
 2,3-\m-[(+)-4,5-bis(diphenylphosphinomethyl)-2,2-dimethyl-1,3-dioxolane]-
 (P,P')-2,3;3,4;4,2-tri-m-carbonyl-1,1,1,2,3,4,4-heptacarbonyl-
 tetrahedro-tetrairidium
;
_journal_name_full
;
 Acta Crystallographica, Section B: Structural Crystallography and
 Crystal Chemistry
;
_journal_page_first 1916
_journal_page_last 1920
_journal_paper_doi 10.1107/S0567740882007596
_journal_volume 38
_journal_year 1982
_chemical_formula_sum 'C41 H32 Ir4 O12 P2'
_space_group_IT_number 19
_symmetry_cell_setting orthorhombic
_symmetry_Int_Tables_number 19
_symmetry_space_group_name_Hall 'P 2ac 2ab'
_symmetry_space_group_name_H-M 'P 21 21 21'
_cell_angle_alpha 90
_cell_angle_beta 90
_cell_angle_gamma 90
_cell_formula_units_Z 4
_cell_length_a 12.009(3)
_cell_length_b 19.943(6)
_cell_length_c 20.823(8)
_cell_volume 4987.015
_exptl_crystal_colour orange
_exptl_crystal_density_diffrn 2.018
_refine_ls_R_factor_gt 0.045
_refine_ls_wR_factor_gt 0.045
_cod_depositor_comments
;
 Marking attached hydrogen atoms.

 Antanas Vaitkus,
 2017-08-08
;
_cod_database_code 2000047

loop_
_symmetry_equiv_pos_site_id
_symmetry_equiv_pos_as_xyz
1 x,y,z
2 1/2+x,1/2-y,-z
3 -x,1/2+y,1/2-z
4 1/2-x,-y,1/2+z

loop_
_atom_site_label
_atom_site_type_symbol
_atom_site_fract_x
_atom_site_fract_y
_atom_site_fract_z
_atom_site_attached_hydrogens
Ir1 Ir 0.92860 0.96497 0.46273 0
Ir2 Ir 0.87270 1.01916 0.58103 0
Ir3 Ir 0.71470 0.96030 0.50561 0
Ir4 Ir 0.87010 0.88258 0.56472 0
P1 P 1.10880 0.97000 0.42360 0
P2 P 1.02980 1.04890 0.63780 0
O1 O 0.83300 0.97900 0.33500 0
O2 O 0.92800 1.12100 0.47200 0
O3 O 0.94800 0.81500 0.43900 0
O4 O 0.79300 0.93400 0.69300 0
O5 O 0.66100 0.85300 0.40900 0
O6 O 0.53200 0.94400 0.59700 0
O7 O 0.64300 1.09000 0.44900 0
O8 O 0.72400 1.12200 0.63000 0
O9 O 0.69300 0.77700 0.58300 0
O10 O 1.05200 0.80900 0.63300 0
O11 O 1.26100 1.13500 0.57400 0
O12 O 1.32400 1.12100 0.47100 0
C1 C 0.87400 0.97500 0.38500 0
C2 C 0.91600 1.06200 0.49100 0
C3 C 0.93100 0.86400 0.47000 0
C4 C 0.82800 0.94400 0.64200 0
C5 C 0.68500 0.89900 0.44000 0
C6 C 0.60600 0.95600 0.56500 0
C7 C 0.67400 1.04100 0.46500 0
C8 C 0.78700 1.08300 0.61300 0
C9 C 0.75700 0.81500 0.57900 0
C10 C 0.98600 0.83900 0.60400 0
C11 C 1.21500 0.90900 0.44700 0
C12 C 1.20100 0.87300 0.50400 1
C13 C 1.28500 0.82600 0.52200 1
C14 C 1.38000 0.81700 0.48700 1
C15 C 1.39100 0.85400 0.42900 1
C16 C 1.30900 0.90100 0.41000 1
C17 C 1.10300 0.95100 0.33500 0
C18 C 1.09800 0.88700 0.31300 1
C19 C 1.09200 0.87400 0.24800 1
C20 C 1.08800 0.92500 0.20500 1
C21 C 1.09500 0.99000 0.22500 1
C22 C 1.10200 1.00300 0.29100 1
C23 C 1.04600 1.13700 0.66200 0
C24 C 0.99400 1.18700 0.62800 1
C25 C 1.00900 1.25400 0.64700 1
C26 C 1.07600 1.27000 0.69900 1
C27 C 1.12700 1.22000 0.73400 1
C28 C 1.11400 1.15300 0.71500 1
C29 C 1.04200 1.00400 0.71200 0
C30 C 1.11700 0.95100 0.71800 1
C31 C 1.12400 0.91500 0.77800 1
C32 C 1.05700 0.93400 0.82800 1
C33 C 0.98200 0.98700 0.82100 1
C34 C 0.97400 1.02200 0.76300 1
C35 C 1.16100 1.03100 0.59300 2
C36 C 1.18500 1.05000 0.42500 2
C37 C 1.18500 1.08900 0.54500 1
C38 C 1.25200 1.06400 0.48700 1
C39 C 1.31800 1.17400 0.52700 0
C40 C 1.24800 1.23300 0.50400 3
C41 C 1.43600 1.18000 0.54600 3

loop_
_atom_type_symbol
_atom_type_radius_bond
C 0.68
Ir 1.32
O 0.68
P 1.05
